data_1545997
loop_
_publ_author_name
'Chen, Bo'
'Liu, Xin'
'Hu, Ya-Jian'
'Zhang, Dongmei'
'Deng, Lijuan'
'Lu, Jieyu'
'Min, Long'
'Ye, Wen-Cai'
'Li, Chuang-Chuang'

_publ_section_title
;
 Enantioselective Total Synthesis of (--)-Colchicine, (+)-Demecolcinone
 and Metacolchicine: Determination of the Absolute Configurations of the
 Latter Two Alkaloids
;
_journal_name_full 'Chem. Sci.'
_journal_paper_doi 10.1039/C7SC01341H
_journal_year 2017
_chemical_absolute_configuration unk
_chemical_formula_moiety 'C21 H23 N O6'
_chemical_formula_sum 'C21 H23 N O6'
_chemical_formula_weight 385.40
_space_group_crystal_system orthorhombic
_space_group_IT_number 19
_space_group_name_Hall 'P 2ac 2ab'
_space_group_name_H-M_alt 'P 21 21 21'
_symmetry_space_group_name_Hall 'P 2ac 2ab'
_symmetry_space_group_name_H-M 'P 21 21 21'
_atom_sites_solution_hydrogens geom
_atom_sites_solution_primary direct
_audit_creation_date 2016-12-23
_audit_creation_method
;
Olex2 1.2
(compiled 2015.01.26 svn.r3150 for OlexSys, GUI svn.r1)
;
_audit_update_record
;
2017-05-03 deposited with the CCDC.
2017-05-05 downloaded from the CCDC.
;
_cell_angle_alpha 90
_cell_angle_beta 90
_cell_angle_gamma 90
_cell_formula_units_Z 4
_cell_length_a 8.760(3)
_cell_length_b 13.957(5)
_cell_length_c 16.322(5)
_cell_measurement_reflns_used 2141
_cell_measurement_temperature 293
_cell_measurement_theta_max 67.8
_cell_measurement_theta_min 23.0
_cell_volume 1995.6(12)
_computing_cell_refinement
;
CrystalClear-SM Expert 2.0 r4 (Rigaku, 2009)
;
_computing_data_collection
;
CrystalClear-SM Expert 2.0 r4 (Rigaku, 2009)
;
_computing_data_reduction
;
CrystalClear-SM Expert 2.0 r4 (Rigaku, 2009)
;
_computing_molecular_graphics 'Olex2 (Dolomanov et al., 2009)'
_computing_publication_material 'Olex2 (Dolomanov et al., 2009)'
_computing_structure_refinement 'ShelXL (Sheldrick, 2008)'
_computing_structure_solution 'ShelXS (Sheldrick, 2008)'
_diffrn_ambient_temperature 293
_diffrn_detector CCD
_diffrn_detector_area_resol_mean 22.2222
_diffrn_measured_fraction_theta_full 0.998
_diffrn_measured_fraction_theta_max 0.995
_diffrn_measurement_details
;
scan:
    Number of images: 180
               Slice: -134.0000 - 46.0000
         Image width: 1.0000
            Exp time: 15.0000
       Rotation axis: Omega
               Omega: 0.0000
                 Chi: 54.0000
                 Phi: 90.0000
                 XTD: 45.2664
              2theta: -44.0654
scan:
    Number of images: 177
               Slice: -134.0000 - 43.0000
         Image width: 1.0000
            Exp time: 15.0000
       Rotation axis: Omega
               Omega: 0.0000
                 Chi: 54.0000
                 Phi: 270.0000
                 XTD: 45.2664
              2theta: -44.0654
scan:
    Number of images: 120
               Slice: -104.0000 - 16.0000
         Image width: 1.0000
            Exp time: 15.0000
       Rotation axis: Omega
               Omega: 0.0000
                 Chi: 30.0000
                 Phi: 0.0000
                 XTD: 45.2664
              2theta: -44.0654
scan:
    Number of images: 45
               Slice: -111.0000 - -66.0000
         Image width: 1.0000
            Exp time: 15.0000
       Rotation axis: Omega
               Omega: 0.0000
                 Chi: 45.0000
                 Phi: 180.0000
                 XTD: 45.2664
              2theta: -44.0654
scan:
    Number of images: 180
               Slice: -180.0000 - 0.0000
         Image width: 1.0000
            Exp time: 15.0000
       Rotation axis: Omega
               Omega: 0.0000
                 Chi: 54.0000
                 Phi: 120.0000
                 XTD: 45.2664
              2theta: -90.0654
scan:
    Number of images: 180
               Slice: -180.0000 - 0.0000
         Image width: 1.0000
            Exp time: 15.0000
       Rotation axis: Omega
               Omega: 0.0000
                 Chi: 54.0000
                 Phi: 90.0000
                 XTD: 45.2664
              2theta: -90.0654
scan:
    Number of images: 180
               Slice: -180.0000 - 0.0000
         Image width: 1.0000
            Exp time: 15.0000
       Rotation axis: Omega
               Omega: 0.0000
                 Chi: 54.0000
                 Phi: 0.0000
                 XTD: 45.2664
              2theta: -90.0654
scan:
    Number of images: 180
               Slice: -180.0000 - 0.0000
         Image width: 1.0000
            Exp time: 15.0000
       Rotation axis: Omega
               Omega: 0.0000
                 Chi: 54.0000
                 Phi: 270.0000
                 XTD: 45.2664
              2theta: -90.0654
scan:
    Number of images: 180
               Slice: -180.0000 - 0.0000
         Image width: 1.0000
            Exp time: 15.0000
       Rotation axis: Omega
               Omega: 0.0000
                 Chi: 0.0000
                 Phi: 180.0000
                 XTD: 45.2664
              2theta: -90.0654
scan:
    Number of images: 162
               Slice: -180.0000 - -18.0000
         Image width: 1.0000
            Exp time: 15.0000
       Rotation axis: Omega
               Omega: 0.0000
                 Chi: 54.0000
                 Phi: 240.0000
                 XTD: 45.2664
              2theta: -90.0654
scan:
    Number of images: 156
               Slice: -180.0000 - -24.0000
         Image width: 1.0000
            Exp time: 15.0000
       Rotation axis: Omega
               Omega: 0.0000
                 Chi: 54.0000
                 Phi: 180.0000
                 XTD: 45.2664
              2theta: -90.0654
scan:
    Number of images: 150
               Slice: -180.0000 - -30.0000
         Image width: 1.0000
            Exp time: 15.0000
       Rotation axis: Omega
               Omega: 0.0000
                 Chi: 45.0000
                 Phi: 240.0000
                 XTD: 45.2664
              2theta: -90.0654
scan:
    Number of images: 135
               Slice: -180.0000 - -45.0000
         Image width: 1.0000
            Exp time: 15.0000
       Rotation axis: Omega
               Omega: 0.0000
                 Chi: 45.0000
                 Phi: 90.0000
                 XTD: 45.2664
              2theta: -90.0654
scan:
    Number of images: 110
               Slice: -180.0000 - -70.0000
         Image width: 1.0000
            Exp time: 15.0000
       Rotation axis: Omega
               Omega: 0.0000
                 Chi: 45.0000
                 Phi: 0.0000
                 XTD: 45.2664
              2theta: -90.0654
;
_diffrn_measurement_device
;
AFC11 (Right): Eulerian 3 circle
;
_diffrn_measurement_device_type 'Rigaku Saturn944+ (2x2 bin mode)'
_diffrn_measurement_method 'profile data from \w-scans'
_diffrn_measurement_specimen_support Fiber
_diffrn_orient_matrix_type d*Trek
_diffrn_orient_matrix_UB_11 0.045782
_diffrn_orient_matrix_UB_12 -0.036628
_diffrn_orient_matrix_UB_13 -0.041182
_diffrn_orient_matrix_UB_21 -0.062348
_diffrn_orient_matrix_UB_22 -0.094483
_diffrn_orient_matrix_UB_23 0.014723
_diffrn_orient_matrix_UB_31 -0.033181
_diffrn_orient_matrix_UB_32 0.014181
_diffrn_orient_matrix_UB_33 -0.049511
_diffrn_radiation_monochromator 'Graphite Monochromator'
_diffrn_radiation_type MoK\a
_diffrn_radiation_wavelength 0.71073
_diffrn_reflns_av_R_equivalents 0.1949
_diffrn_reflns_av_unetI/netI 0.0759
_diffrn_reflns_Laue_measured_fraction_full 0.998
_diffrn_reflns_Laue_measured_fraction_max 0.995
_diffrn_reflns_limit_h_max 10
_diffrn_reflns_limit_h_min -10
_diffrn_reflns_limit_k_max 16
_diffrn_reflns_limit_k_min -16
_diffrn_reflns_limit_l_max 19
_diffrn_reflns_limit_l_min -18
_diffrn_reflns_number 31068
_diffrn_reflns_point_group_measured_fraction_full 0.998
_diffrn_reflns_point_group_measured_fraction_max 0.993
_diffrn_reflns_theta_full 25.242
_diffrn_reflns_theta_max 25.337
_diffrn_reflns_theta_min 1.920
_diffrn_source 'Sealed Tube'
_diffrn_source_current 0.9
_diffrn_source_power 0.0
_diffrn_source_voltage 45.0
_exptl_absorpt_coefficient_mu 0.094
_exptl_absorpt_correction_T_max 1.000
_exptl_absorpt_correction_T_min 0.665
_exptl_absorpt_correction_type multi-scan
_exptl_crystal_colour Colorless
_exptl_crystal_density_diffrn 1.283
_exptl_crystal_density_method "'not measured'"
_exptl_crystal_description Prism
_exptl_crystal_F_000 816
_exptl_crystal_size_max 0.2
_exptl_crystal_size_mid 0.2
_exptl_crystal_size_min 0.2
_refine_diff_density_max 0.407
_refine_diff_density_min -0.204
_refine_diff_density_rms 0.055
_refine_ls_abs_structure_details
;
 Flack x determined using 895 quotients [(I+)-(I-)]/[(I+)+(I-)]
 (Parsons, Flack and Wagner, Acta Cryst. B69 (2013) 249-259).
;
_refine_ls_abs_structure_Flack 2.3(10)
_refine_ls_extinction_coef 0.35(4)
_refine_ls_extinction_expression Fc^*^=kFc[1+0.001xFc^2^\l^3^/sin(2\q)]^-1/4^
_refine_ls_extinction_method 'SHELXL-2014/7 (Sheldrick 2014'
_refine_ls_goodness_of_fit_ref 1.087
_refine_ls_hydrogen_treatment constr
_refine_ls_matrix_type full
_refine_ls_number_parameters 258
_refine_ls_number_reflns 3622
_refine_ls_number_restraints 1
_refine_ls_restrained_S_all 1.089
_refine_ls_R_factor_all 0.0889
_refine_ls_R_factor_gt 0.0795
_refine_ls_shift/su_max 0.000
_refine_ls_shift/su_mean 0.000
_refine_ls_structure_factor_coef Fsqd
_refine_ls_weighting_details 'w=1/[\s^2^(Fo^2^)+(0.1857P)^2^] where P=(Fo^2^+2Fc^2^)/3'
_refine_ls_weighting_scheme calc
_refine_ls_wR_factor_gt 0.2400
_refine_ls_wR_factor_ref 0.2659
_reflns_Friedel_coverage 0.741
_reflns_Friedel_fraction_full 0.997
_reflns_Friedel_fraction_max 0.991
_reflns_number_gt 2834
_reflns_number_total 3622
_reflns_threshold_expression 'I > 2\s(I)'
_cod_data_source_file c7sc01341h2.cif
_cod_data_source_block a
_cod_depositor_comments
;
The following automatic conversions were performed:

'_exptl_absorpt_correction_type' value 'Multi-scan' changed to
'multi-scan' according to
/home/data/users/saulius/crontab/automatic-downloads/rss-feeds/RSC/lib/dictionaries/cif_core.dic
dictionary named 'cif_core.dic' version 2.4.2 from 2011-04-26.

Automatic conversion script
Id: cif_fix_values 4973 2017-02-22 13:04:09Z antanas 
;
_cod_original_cell_volume 1995.7(11)
_cod_database_code 1545997
_shelx_space_group_comment
;
The symmetry employed for this shelxl refinement is uniquely defined
by the following loop, which should always be used as a source of
symmetry information in preference to the above space-group names.
They are only intended as comments.
;
_olex2_refinement_description
;
1. Fixed Uiso
 At 1.2 times of:
  All C(H) groups, All C(H,H) groups, All N(H) groups
 At 1.5 times of:
  All C(H,H,H) groups
2. Rigid bond restraints
 C28, O14
 with sigma for 1-2 distances of 0.01 and sigma for 1-3 distances of 0.01
3.a Ternary CH refined with riding coordinates:
 C19(H19), C25(H25)
3.b Secondary CH2 refined with riding coordinates:
 C18(H18A,H18B), C21(H21A,H21B)
3.c Aromatic/amide H refined with riding coordinates:
 N4(H4), C12(H12), C13(H13), C22(H22), C23(H23)
3.d Idealised Me refined as rotating group:
 C20(H20A,H20B,H20C), C24(H24A,H24B,H24C), C26(H26A,H26B,H26C), C27(H27A,H27B,
 H27C)
;
_shelx_shelxl_version_number 2014/7
_olex2_submission_special_instructions 'No special instructions were received'

loop_
_space_group_symop_operation_xyz
'x, y, z'
'-x+1/2, -y, z+1/2'
'-x, y+1/2, -z+1/2'
'x+1/2, -y+1/2, -z'

loop_
_atom_site_label
_atom_site_type_symbol
_atom_site_fract_x
_atom_site_fract_y
_atom_site_fract_z
_atom_site_U_iso_or_equiv
_atom_site_adp_type
_atom_site_occupancy
_atom_site_site_symmetry_order
_atom_site_calc_flag
_atom_site_refinement_flags_posn
_atom_site_refinement_flags_adp
O1 O 0.2383(4) 0.3970(3) 0.8364(3) 0.1084(13) Uani 1 1 d . .
O2 O -0.4832(5) 0.5978(3) 0.7201(3) 0.1103(13) Uani 1 1 d . .
O3 O -0.2122(5) 0.5126(4) 0.6767(2) 0.1161(14) Uani 1 1 d . .
N4 N 0.0595(5) 0.2857(3) 0.9583(3) 0.0923(12) Uani 1 1 d . .
H4 H 0.1521 0.2818 0.9756 0.111 Uiso 1 1 calc R .
O5 O -0.1637(5) 0.2090(3) 0.9404(3) 0.1171(14) Uani 1 1 d . .
O6 O -0.5327(5) 0.6528(4) 0.8750(3) 0.1207(14) Uani 1 1 d . .
C7 C -0.3683(7) 0.5862(4) 0.7776(3) 0.0936(13) Uani 1 1 d . .
C8 C 0.0264(6) 0.4834(4) 0.7922(3) 0.0912(13) Uani 1 1 d . .
C9 C -0.1353(6) 0.5640(3) 0.8932(3) 0.0883(12) Uani 1 1 d . .
C10 C -0.0294(6) 0.2097(4) 0.9659(4) 0.0927(13) Uani 1 1 d . .
C11 C -0.1158(6) 0.5307(3) 0.8133(3) 0.0841(12) Uani 1 1 d . .
C12 C 0.0311(7) 0.3131(5) 0.7774(3) 0.1032(16) Uani 1 1 d . .
H12 H -0.0573 0.2782 0.7878 0.124 Uiso 1 1 calc R .
C13 C -0.2745(7) 0.6048(4) 0.9154(3) 0.0959(14) Uani 1 1 d . .
H13 H -0.2888 0.6253 0.9691 0.115 Uiso 1 1 calc R .
O14 O 0.3107(8) 0.3539(5) 0.6252(4) 0.156(2) Uani 1 1 d . U
C15 C -0.3917(7) 0.6155(4) 0.8594(3) 0.0966(14) Uani 1 1 d . .
C16 C 0.0758(6) 0.3901(4) 0.8360(4) 0.0908(14) Uani 1 1 d . .
C17 C -0.2332(7) 0.5429(4) 0.7567(3) 0.0912(13) Uani 1 1 d . .
C18 C -0.0029(8) 0.5575(4) 0.9516(4) 0.0991(15) Uani 1 1 d . .
H18A H -0.0245 0.5982 0.9984 0.119 Uiso 1 1 calc R .
H18B H 0.0867 0.5832 0.9245 0.119 Uiso 1 1 calc R .
C19 C 0.0092(6) 0.3758(3) 0.9224(3) 0.0863(12) Uani 1 1 d . .
H19 H -0.1017 0.3705 0.9156 0.104 Uiso 1 1 calc R .
C20 C 0.0394(8) 0.1226(5) 1.0076(5) 0.1157(19) Uani 1 1 d . .
H20A H 0.0363 0.0690 0.9708 0.174 Uiso 1 1 calc GR .
H20B H -0.0179 0.1079 1.0560 0.174 Uiso 1 1 calc GR .
H20C H 0.1434 0.1360 1.0222 0.174 Uiso 1 1 calc GR .
C21 C 0.0355(8) 0.4575(4) 0.9831(4) 0.1041(16) Uani 1 1 d . .
H21A H -0.0252 0.4452 1.0317 0.125 Uiso 1 1 calc R .
H21B H 0.1420 0.4567 0.9995 0.125 Uiso 1 1 calc R .
C22 C 0.1469(8) 0.5086(4) 0.7445(4) 0.1052(17) Uani 1 1 d . .
H22 H 0.1527 0.5625 0.7112 0.126 Uiso 1 1 calc R .
C23 C 0.1134(10) 0.2921(5) 0.7102(5) 0.118(2) Uani 1 1 d . .
H23 H 0.0926 0.2388 0.6779 0.142 Uiso 1 1 calc R .
C24 C -0.4966(11) 0.6904(5) 0.6882(6) 0.136(2) Uani 1 1 d . .
H24A H -0.3990 0.7115 0.6685 0.205 Uiso 1 1 calc GR .
H24B H -0.5314 0.7331 0.7304 0.205 Uiso 1 1 calc GR .
H24C H -0.5686 0.6902 0.6439 0.205 Uiso 1 1 calc GR .
C25 C 0.2660(8) 0.4359(5) 0.7547(5) 0.115(2) Uani 1 1 d . .
H25 H 0.3688 0.4629 0.7493 0.138 Uiso 1 1 calc R .
C26 C -0.2888(11) 0.4258(6) 0.6572(5) 0.129(2) Uani 1 1 d . .
H26A H -0.2670 0.4085 0.6015 0.194 Uiso 1 1 calc GR .
H26B H -0.3968 0.4345 0.6638 0.194 Uiso 1 1 calc GR .
H26C H -0.2543 0.3759 0.6931 0.194 Uiso 1 1 calc GR .
C27 C -0.5656(10) 0.6746(6) 0.9568(6) 0.137(3) Uani 1 1 d . .
H27A H -0.6665 0.7011 0.9605 0.205 Uiso 1 1 calc GR .
H27B H -0.4929 0.7204 0.9769 0.205 Uiso 1 1 calc GR .
H27C H -0.5601 0.6173 0.9892 0.205 Uiso 1 1 calc GR .
C28 C 0.2352(9) 0.3572(5) 0.6918(5) 0.1165(18) Uani 1 1 d . U

loop_
_atom_site_aniso_label
_atom_site_aniso_U_11
_atom_site_aniso_U_22
_atom_site_aniso_U_33
_atom_site_aniso_U_23
_atom_site_aniso_U_13
_atom_site_aniso_U_12
O1 0.074(2) 0.101(2) 0.150(3) -0.011(2) 0.012(2) -0.0027(18)
O2 0.097(3) 0.107(2) 0.127(3) 0.017(2) -0.027(2) -0.012(2)
O3 0.109(3) 0.154(4) 0.086(2) -0.013(2) 0.0048(19) -0.010(3)
N4 0.074(2) 0.087(2) 0.117(3) 0.000(2) 0.000(2) -0.0006(17)
O5 0.077(2) 0.116(3) 0.158(4) 0.026(3) -0.011(2) -0.0115(19)
O6 0.091(2) 0.136(3) 0.135(3) 0.003(3) 0.013(2) 0.022(2)
C7 0.088(3) 0.099(3) 0.094(3) 0.005(2) -0.008(2) -0.008(2)
C8 0.078(3) 0.099(3) 0.096(3) -0.007(2) 0.010(2) -0.002(2)
C9 0.084(3) 0.084(2) 0.096(3) -0.005(2) -0.004(2) 0.006(2)
C10 0.072(2) 0.090(3) 0.116(3) 0.010(2) 0.011(2) 0.003(2)
C11 0.077(3) 0.089(3) 0.086(2) -0.003(2) 0.002(2) 0.000(2)
C12 0.091(3) 0.115(4) 0.103(3) -0.002(3) 0.004(3) 0.007(3)
C13 0.106(4) 0.092(3) 0.090(3) 0.000(2) 0.001(2) 0.011(3)
O14 0.166(5) 0.165(4) 0.136(4) -0.009(3) 0.065(4) -0.005(4)
C15 0.087(3) 0.098(3) 0.106(3) 0.002(3) 0.009(3) 0.005(3)
C16 0.074(3) 0.081(2) 0.118(3) 0.003(2) 0.017(2) -0.002(2)
C17 0.086(3) 0.100(3) 0.088(3) 0.000(2) 0.002(2) -0.008(2)
C18 0.096(3) 0.096(3) 0.105(3) -0.021(3) -0.018(3) 0.005(3)
C19 0.073(2) 0.085(2) 0.102(3) -0.002(2) 0.001(2) 0.006(2)
C20 0.096(4) 0.100(3) 0.151(5) 0.019(4) 0.010(4) 0.001(3)
C21 0.105(4) 0.098(3) 0.110(3) -0.008(3) -0.021(3) 0.016(3)
C22 0.114(4) 0.092(3) 0.110(3) 0.006(3) 0.027(3) -0.014(3)
C23 0.123(5) 0.102(3) 0.131(5) -0.012(3) 0.023(4) 0.005(4)
C24 0.146(6) 0.117(4) 0.147(5) 0.032(4) -0.040(5) -0.001(5)
C25 0.091(4) 0.106(4) 0.149(5) -0.017(4) 0.039(4) -0.017(3)
C26 0.145(6) 0.128(4) 0.115(4) -0.031(4) -0.019(4) 0.000(5)
C27 0.125(6) 0.129(5) 0.156(6) -0.008(5) 0.039(5) 0.019(4)
C28 0.110(4) 0.108(4) 0.131(5) -0.004(4) 0.001(4) 0.013(4)

loop_
_atom_type_symbol
_atom_type_description
_atom_type_scat_dispersion_real
_atom_type_scat_dispersion_imag
_atom_type_scat_source
C C 0.0033 0.0016 'International Tables Vol C Tables 4.2.6.8 and 6.1.1.4'
H H 0.0000 0.0000 'International Tables Vol C Tables 4.2.6.8 and 6.1.1.4'
N N 0.0061 0.0033 'International Tables Vol C Tables 4.2.6.8 and 6.1.1.4'
O O 0.0106 0.0060 'International Tables Vol C Tables 4.2.6.8 and 6.1.1.4'

loop_
_geom_angle_atom_site_label_1
_geom_angle_atom_site_label_2
_geom_angle_atom_site_label_3
_geom_angle
C16 O1 C25 100.8(5)
C7 O2 C24 114.9(5)
C17 O3 C26 114.1(5)
C10 N4 C19 123.5(4)
C15 O6 C27 116.6(6)
O2 C7 C15 120.1(5)
C17 C7 O2 120.6(5)
C17 C7 C15 119.3(5)
C11 C8 C16 120.9(4)
C22 C8 C11 133.3(5)
C22 C8 C16 105.4(5)
C11 C9 C18 118.6(5)
C13 C9 C11 119.1(5)
C13 C9 C18 122.3(5)
N4 C10 C20 116.8(5)
O5 C10 N4 122.0(5)
O5 C10 C20 121.2(5)
C9 C11 C8 118.5(5)
C17 C11 C8 122.2(4)
C17 C11 C9 119.3(5)
C23 C12 C16 122.7(6)
C15 C13 C9 121.5(5)
O6 C15 C7 114.8(5)
O6 C15 C13 126.1(5)
C13 C15 C7 119.1(5)
O1 C16 C8 102.9(4)
O1 C16 C12 108.3(4)
O1 C16 C19 112.5(5)
C12 C16 C8 103.8(5)
C12 C16 C19 113.2(4)
C19 C16 C8 115.2(4)
O3 C17 C11 119.3(5)
C7 C17 O3 118.9(5)
C7 C17 C11 121.7(5)
C9 C18 C21 116.0(5)
N4 C19 C16 111.5(4)
N4 C19 C21 109.7(4)
C21 C19 C16 116.1(5)
C18 C21 C19 115.5(5)
C8 C22 C25 108.1(5)
C12 C23 C28 115.6(6)
O1 C25 C22 104.0(5)
O1 C25 C28 108.5(5)
C22 C25 C28 107.2(6)
O14 C28 C23 122.9(7)
O14 C28 C25 120.5(7)
C23 C28 C25 116.5(6)

loop_
_geom_bond_atom_site_label_1
_geom_bond_atom_site_label_2
_geom_bond_distance
O1 C16 1.427(7)
O1 C25 1.460(8)
O2 C7 1.386(7)
O2 C24 1.398(8)
O3 C17 1.385(7)
O3 C26 1.420(9)
N4 C10 1.323(7)
N4 C19 1.456(7)
O5 C10 1.247(7)
O6 C15 1.364(8)
O6 C27 1.399(10)
C7 C15 1.411(8)
C7 C17 1.372(8)
C8 C11 1.451(8)
C8 C16 1.547(8)
C8 C22 1.358(8)
C9 C11 1.396(7)
C9 C13 1.393(8)
C9 C18 1.503(7)
C10 C20 1.517(8)
C11 C17 1.393(8)
C12 C16 1.490(9)
C12 C23 1.345(10)
C13 C15 1.383(8)
O14 C28 1.273(9)
C16 C19 1.540(8)
C18 C21 1.525(8)
C19 C21 1.528(8)
C22 C25 1.465(10)
C23 C28 1.434(11)
C25 C28 1.528(9)
